data_2015483
loop_
_publ_author_name
' E. B. Seena'
'E. Manoj'
'M. R. Prathapachandra Kurup'

_publ_section_title
;
 2-Hydroxyacetophenone 4-phenylthiosemicarbazone
;
_journal_coeditor_code GA3010
_journal_issue 8
_journal_name_full 'Acta Crystallographica Section C'
_journal_page_first o486
_journal_page_last o488
_journal_paper_doi 10.1107/S0108270106014776
_journal_volume 62
_journal_year 2006
_chemical_formula_iupac 'C15 H15 N3 O S'
_chemical_formula_moiety 'C15 H15 N3 O S'
_chemical_formula_sum 'C15 H15 N3 O S'
_chemical_formula_weight 285.36
_chemical_name_systematic
;
2-Hydroxyacetophenone 4-phenylthiosemicarbazone
;
_space_group_IT_number 15
_symmetry_cell_setting monoclinic
_symmetry_space_group_name_Hall '-C 2yc'
_symmetry_space_group_name_H-M 'C 1 2/c 1'
_atom_sites_solution_hydrogens geom
_atom_sites_solution_primary direct
_atom_sites_solution_secondary difmap
_audit_creation_method SHELXL-97
_cell_angle_alpha 90.00
_cell_angle_beta 94.390(15)
_cell_angle_gamma 90.00
_cell_formula_units_Z 8
_cell_length_a 16.858(2)
_cell_length_b 7.449(2)
_cell_length_c 23.312(7)
_cell_measurement_reflns_used 7838
_cell_measurement_temperature 293(2)
_cell_measurement_theta_max 29.9987
_cell_measurement_theta_min 3.0827
_cell_volume 2918.8(12)
_computing_cell_refinement 'CrysAlis RED (Oxford Diffraction, 2006)'
_computing_data_collection 'CrysAlis CCD (Oxford Diffraction, 2006)'
_computing_data_reduction 'CrysAlis RED'
_computing_molecular_graphics 'ORTEP-3 (Farrugia, 1997) and PLATON (Spek, 2003)'
_computing_publication_material 'SHELXL97 and PLATON'
_computing_structure_refinement 'SHELXL97 (Sheldrick, 1997)'
_computing_structure_solution 'SHELXS97 (Sheldrick, 1997)'
_diffrn_ambient_temperature 293(2)
_diffrn_detector_area_resol_mean 15.9948
_diffrn_measured_fraction_theta_full 0.996
_diffrn_measured_fraction_theta_max 0.996
_diffrn_measurement_device_type 'Oxford Diffraction Xcalibur-S'
_diffrn_measurement_method '\w scans'
_diffrn_radiation_monochromator graphite
_diffrn_radiation_source 'Enhanced (Mo) X-ray Source'
_diffrn_radiation_type MoK\a
_diffrn_radiation_wavelength 0.71073
_diffrn_reflns_av_R_equivalents 0.0206
_diffrn_reflns_av_sigmaI/netI 0.0149
_diffrn_reflns_limit_h_max 20
_diffrn_reflns_limit_h_min -20
_diffrn_reflns_limit_k_max 8
_diffrn_reflns_limit_k_min -8
_diffrn_reflns_limit_l_max 26
_diffrn_reflns_limit_l_min -27
_diffrn_reflns_number 12882
_diffrn_reflns_theta_full 25.00
_diffrn_reflns_theta_max 25.00
_diffrn_reflns_theta_min 3.09
_diffrn_standards_decay_% <3
_diffrn_standards_number 0
_exptl_absorpt_coefficient_mu 0.221
_exptl_absorpt_correction_T_max 0.959
_exptl_absorpt_correction_T_min 0.867
_exptl_absorpt_correction_type multi-scan
_exptl_absorpt_process_details
;
Empirical absorption correction using spherical harmonics,
implemented in SCALE3 ABSPACK scaling algorithm in
CrysAlis RED (Oxford Diffraction, 2006)
;
_exptl_crystal_colour yellow
_exptl_crystal_density_diffrn 1.299
_exptl_crystal_density_method 'not measured'
_exptl_crystal_description block
_exptl_crystal_F_000 1200
_exptl_crystal_size_max 0.30
_exptl_crystal_size_mid 0.25
_exptl_crystal_size_min 0.20
_refine_diff_density_max 0.142
_refine_diff_density_min -0.281
_refine_ls_extinction_method none
_refine_ls_goodness_of_fit_ref 1.062
_refine_ls_hydrogen_treatment mixed
_refine_ls_matrix_type full
_refine_ls_number_parameters 194
_refine_ls_number_reflns 2552
_refine_ls_number_restraints 0
_refine_ls_restrained_S_all 1.062
_refine_ls_R_factor_all 0.0471
_refine_ls_R_factor_gt 0.0331
_refine_ls_shift/su_max 0.000
_refine_ls_shift/su_mean 0.000
_refine_ls_structure_factor_coef Fsqd
_refine_ls_weighting_details 'w=1/[\s^2^(Fo^2^)+(0.0534P)^2^+0.9280P] where P=(Fo^2^+2Fc^2^)/3'
_refine_ls_weighting_scheme calc
_refine_ls_wR_factor_gt 0.0890
_refine_ls_wR_factor_ref 0.0947
_reflns_number_gt 1947
_reflns_number_total 2552
_reflns_threshold_expression I>2\s(I)
_cod_data_source_file ga3010.cif
_cod_data_source_block I
_cod_original_cell_volume 2918.7(12)
_cod_original_sg_symbol_H-M 'C 2/c'
_cod_database_code 2015483

loop_
_symmetry_equiv_pos_as_xyz
'x, y, z'
'-x, y, -z+1/2'
'x+1/2, y+1/2, z'
'-x+1/2, y+1/2, -z+1/2'
'-x, -y, -z'
'x, -y, z-1/2'
'-x+1/2, -y+1/2, -z'
'x+1/2, -y+1/2, z-1/2'

loop_
_atom_site_type_symbol
_atom_site_label
_atom_site_fract_x
_atom_site_fract_y
_atom_site_fract_z
_atom_site_U_iso_or_equiv
_atom_site_adp_type
_atom_site_calc_flag
_atom_site_refinement_flags
_atom_site_occupancy
S S1 0.06579(3) 0.62773(8) 0.335836(18) 0.0710(2) Uani d . 1
N N1 0.00345(8) 0.71367(19) 0.44695(5) 0.0506(3) Uani d . 1
N N2 -0.05294(9) 0.66726(19) 0.40384(5) 0.0517(4) Uani d . 1
N N3 -0.08904(8) 0.6221(2) 0.30838(6) 0.0556(4) Uani d . 1
O O1 0.14659(10) 0.8045(2) 0.47266(6) 0.0854(5) Uani d . 1
C C1 0.12289(12) 0.8300(2) 0.52616(7) 0.0629(5) Uani d . 1
C C2 0.18009(14) 0.8945(3) 0.56731(9) 0.0794(6) Uani d . 1
H H2 0.2314 0.9173 0.5571 0.095 Uiso calc R 1
C C3 0.16157(18) 0.9246(3) 0.62259(9) 0.0872(7) Uani d . 1
H H3 0.2003 0.9670 0.6498 0.105 Uiso calc R 1
C C4 0.08616(18) 0.8926(3) 0.63797(9) 0.0923(8) Uani d . 1
H H4 0.0736 0.9142 0.6755 0.111 Uiso calc R 1
C C5 0.02904(14) 0.8286(3) 0.59808(7) 0.0748(6) Uani d . 1
H H5 -0.0219 0.8067 0.6092 0.090 Uiso calc R 1
C C6 0.04526(11) 0.7952(2) 0.54096(6) 0.0537(4) Uani d . 1
C C7 -0.01801(10) 0.7331(2) 0.49855(6) 0.0500(4) Uani d . 1
C C8 -0.02948(10) 0.6404(2) 0.34983(6) 0.0503(4) Uani d . 1
C C9 -0.17258(9) 0.6297(2) 0.31309(6) 0.0464(4) Uani d . 1
C C10 -0.20886(10) 0.5342(2) 0.35468(7) 0.0538(4) Uani d . 1
H H10 -0.1785 0.4650 0.3813 0.065 Uiso calc R 1
C C11 -0.29042(11) 0.5421(3) 0.35637(8) 0.0672(5) Uani d . 1
H H11 -0.3148 0.4798 0.3848 0.081 Uiso calc R 1
C C12 -0.33573(11) 0.6409(3) 0.31664(8) 0.0692(5) Uani d . 1
H H12 -0.3907 0.6455 0.3180 0.083 Uiso calc R 1
C C13 -0.29976(11) 0.7329(3) 0.27475(8) 0.0632(5) Uani d . 1
H H13 -0.3305 0.7992 0.2475 0.076 Uiso calc R 1
C C14 -0.21861(10) 0.7279(2) 0.27275(6) 0.0542(4) Uani d . 1
H H14 -0.1946 0.7906 0.2442 0.065 Uiso calc R 1
C C15 -0.10042(11) 0.6981(3) 0.51574(7) 0.0672(5) Uani d . 1
H H15A -0.1285 0.8098 0.5177 0.101 Uiso calc R 1
H H15B -0.0975 0.6408 0.5527 0.101 Uiso calc R 1
H H15C -0.1280 0.6214 0.4878 0.101 Uiso calc R 1
H H1N2 -0.1021(11) 0.696(3) 0.4067(8) 0.068(6) Uiso d . 1
H H1N3 -0.0745(11) 0.622(3) 0.2752(8) 0.069(6) Uiso d . 1
H H1O1 0.1082(14) 0.770(3) 0.4518(11) 0.099(9) Uiso d . 1

loop_
_atom_site_aniso_label
_atom_site_aniso_U_11
_atom_site_aniso_U_22
_atom_site_aniso_U_33
_atom_site_aniso_U_12
_atom_site_aniso_U_13
_atom_site_aniso_U_23
S1 0.0587(3) 0.1139(5) 0.0424(2) -0.0003(3) 0.01542(19) -0.0021(2)
N1 0.0658(8) 0.0516(8) 0.0353(6) 0.0042(6) 0.0084(6) 0.0036(6)
N2 0.0560(8) 0.0649(10) 0.0353(7) 0.0063(7) 0.0112(6) 0.0013(6)
N3 0.0573(8) 0.0786(10) 0.0326(7) -0.0005(7) 0.0139(6) 0.0007(7)
O1 0.0818(10) 0.1256(14) 0.0497(7) -0.0303(9) 0.0104(7) 0.0099(8)
C1 0.0919(14) 0.0524(11) 0.0437(9) -0.0053(9) -0.0001(9) 0.0111(7)
C2 0.1000(15) 0.0638(13) 0.0714(13) -0.0127(11) -0.0124(11) 0.0129(10)
C3 0.135(2) 0.0579(13) 0.0634(13) 0.0111(13) -0.0287(13) -0.0078(10)
C4 0.139(2) 0.0872(17) 0.0491(11) 0.0371(16) -0.0068(13) -0.0164(11)
C5 0.1036(16) 0.0771(14) 0.0438(10) 0.0283(11) 0.0057(9) -0.0071(9)
C6 0.0811(12) 0.0427(9) 0.0377(8) 0.0115(8) 0.0062(7) 0.0050(7)
C7 0.0720(11) 0.0412(9) 0.0380(8) 0.0123(8) 0.0126(7) 0.0072(7)
C8 0.0619(10) 0.0536(10) 0.0367(8) 0.0023(8) 0.0124(7) 0.0043(7)
C9 0.0592(9) 0.0455(9) 0.0359(7) -0.0016(7) 0.0127(6) -0.0031(6)
C10 0.0703(11) 0.0505(10) 0.0421(8) -0.0020(8) 0.0140(7) 0.0061(7)
C11 0.0760(12) 0.0766(13) 0.0523(10) -0.0146(10) 0.0265(9) 0.0007(9)
C12 0.0593(10) 0.0877(15) 0.0629(11) 0.0029(10) 0.0193(9) -0.0085(10)
C13 0.0688(11) 0.0625(12) 0.0583(10) 0.0106(9) 0.0039(8) 0.0001(9)
C14 0.0710(11) 0.0519(10) 0.0405(8) -0.0046(8) 0.0106(7) 0.0061(7)
C15 0.0786(12) 0.0784(13) 0.0472(9) 0.0125(10) 0.0214(8) 0.0078(9)

loop_
_atom_type_symbol
_atom_type_description
_atom_type_scat_dispersion_real
_atom_type_scat_dispersion_imag
_atom_type_scat_source
C C 0.0033 0.0016 'International Tables Vol C Tables 4.2.6.8 and 6.1.1.4'
H H 0.0000 0.0000 'International Tables Vol C Tables 4.2.6.8 and 6.1.1.4'
N N 0.0061 0.0033 'International Tables Vol C Tables 4.2.6.8 and 6.1.1.4'
O O 0.0106 0.0060 'International Tables Vol C Tables 4.2.6.8 and 6.1.1.4'
S S 0.1246 0.1234 'International Tables Vol C Tables 4.2.6.8 and 6.1.1.4'

loop_
_geom_angle_atom_site_label_1
_geom_angle_atom_site_label_2
_geom_angle_atom_site_label_3
_geom_angle
_geom_angle_publ_flag
C7 N1 N2 118.85(14) y
C8 N2 N1 118.64(14) y
C8 N2 H1N2 117.2(12) ?
N1 N2 H1N2 119.6(12) ?
C8 N3 C9 128.99(13) y
C8 N3 H1N3 114.4(13) ?
C9 N3 H1N3 115.9(13) ?
C1 O1 H1O1 108.4(17) ?
O1 C1 C2 116.49(19) y
O1 C1 C6 123.24(16) y
C2 C1 C6 120.28(18) ?
C3 C2 C1 120.6(2) ?
C3 C2 H2 119.7 ?
C1 C2 H2 119.7 ?
C2 C3 C4 120.1(2) ?
C2 C3 H3 119.9 ?
C4 C3 H3 119.9 ?
C3 C4 C5 120.1(2) ?
C3 C4 H4 120.0 ?
C5 C4 H4 120.0 ?
C4 C5 C6 121.8(2) ?
C4 C5 H5 119.1 ?
C6 C5 H5 119.1 ?
C5 C6 C1 117.02(18) ?
C5 C6 C7 120.62(17) ?
C1 C6 C7 122.31(14) ?
N1 C7 C6 114.88(15) y
N1 C7 C15 124.18(15) y
C6 C7 C15 120.94(14) ?
N3 C8 N2 115.14(14) ?
N3 C8 S1 122.07(11) ?
N2 C8 S1 122.78(12) ?
C14 C9 C10 119.61(15) ?
C14 C9 N3 118.46(13) ?
C10 C9 N3 121.83(15) ?
C11 C10 C9 119.56(16) ?
C11 C10 H10 120.2 ?
C9 C10 H10 120.2 ?
C12 C11 C10 120.62(16) ?
C12 C11 H11 119.7 ?
C10 C11 H11 119.7 ?
C11 C12 C13 119.74(17) ?
C11 C12 H12 120.1 ?
C13 C12 H12 120.1 ?
C12 C13 C14 120.43(17) ?
C12 C13 H13 119.8 ?
C14 C13 H13 119.8 ?
C13 C14 C9 120.03(15) ?
C13 C14 H14 120.0 ?
C9 C14 H14 120.0 ?
C7 C15 H15A 109.5 ?
C7 C15 H15B 109.5 ?
H15A C15 H15B 109.5 ?
C7 C15 H15C 109.5 ?
H15A C15 H15C 109.5 ?
H15B C15 H15C 109.5 ?

loop_
_geom_bond_atom_site_label_1
_geom_bond_atom_site_label_2
_geom_bond_distance
_geom_bond_publ_flag
S1 C8 1.6659(16) y
N1 C7 1.2905(19) y
N1 N2 1.3736(19) y
N2 C8 1.3631(19) y
N2 H1N2 0.864(19) ?
N3 C8 1.346(2) y
N3 C9 1.422(2) y
N3 H1N3 0.829(19) ?
O1 C1 1.352(2) ?
O1 H1O1 0.82(2) ?
C1 C2 1.393(3) ?
C1 C6 1.403(3) ?
C2 C3 1.368(3) ?
C2 H2 0.9300 ?
C3 C4 1.368(3) ?
C3 H3 0.9300 ?
C4 C5 1.372(3) ?
C4 H4 0.9300 ?
C5 C6 1.402(2) ?
C5 H5 0.9300 ?
C6 C7 1.472(2) ?
C7 C15 1.498(2) ?
C9 C14 1.382(2) ?
C9 C10 1.383(2) ?
C10 C11 1.380(2) ?
C10 H10 0.9300 ?
C11 C12 1.369(3) ?
C11 H11 0.9300 ?
C12 C13 1.372(3) ?
C12 H12 0.9300 ?
C13 C14 1.373(2) ?
C13 H13 0.9300 ?
C14 H14 0.9300 ?
C15 H15A 0.9600 ?
C15 H15B 0.9600 ?
C15 H15C 0.9600 ?

loop_
_geom_hbond_atom_site_label_D
_geom_hbond_atom_site_label_H
_geom_hbond_atom_site_label_A
_geom_hbond_site_symmetry_A
_geom_hbond_distance_DH
_geom_hbond_distance_HA
_geom_hbond_distance_DA
_geom_hbond_angle_DHA
_geom_hbond_publ_flag
N3 H1N3 S1 2_555 0.829(19) 2.604(19) 3.4148(18) 166.0(17) yes
O1 H1O1 N1 1_555 0.82(2) 1.81(2) 2.534(2) 146(2) yes
C11 H11 O1 3_445 0.93 2.55 3.471(3) 168 yes
C10 H10 Cg1 5_566 0.93 2.83 3.681(2) 152 yes

loop_
_geom_torsion_atom_site_label_1
_geom_torsion_atom_site_label_2
_geom_torsion_atom_site_label_3
_geom_torsion_atom_site_label_4
_geom_torsion
_geom_torsion_publ_flag
C7 N1 N2 C8 -177.59(15) ?
O1 C1 C2 C3 179.90(19) ?
C6 C1 C2 C3 0.1(3) ?
C1 C2 C3 C4 -0.4(3) ?
C2 C3 C4 C5 0.6(4) ?
C3 C4 C5 C6 -0.4(3) ?
C4 C5 C6 C1 0.1(3) ?
C4 C5 C6 C7 -177.66(18) ?
O1 C1 C6 C5 -179.74(18) ?
C2 C1 C6 C5 0.1(3) ?
O1 C1 C6 C7 -2.0(3) ?
C2 C1 C6 C7 177.79(17) ?
N2 N1 C7 C6 -175.87(13) ?
N2 N1 C7 C15 3.6(2) ?
C5 C6 C7 N1 177.46(16) ?
C1 C6 C7 N1 -0.2(2) ?
C5 C6 C7 C15 -2.0(2) ?
C1 C6 C7 C15 -179.70(16) ?
C9 N3 C8 N2 1.1(3) ?
C9 N3 C8 S1 -179.80(14) ?
N1 N2 C8 N3 -170.43(14) ?
N1 N2 C8 S1 10.5(2) ?
C8 N3 C9 C14 135.13(18) ?
C8 N3 C9 C10 -48.5(3) y
C14 C9 C10 C11 -1.8(2) ?
N3 C9 C10 C11 -178.12(15) ?
C9 C10 C11 C12 1.2(3) ?
C10 C11 C12 C13 0.0(3) ?
C11 C12 C13 C14 -0.6(3) ?
C12 C13 C14 C9 0.0(3) ?
C10 C9 C14 C13 1.2(2) ?
N3 C9 C14 C13 177.65(16) ?

loop_
_cod_related_entry_id
_cod_related_entry_database
_cod_related_entry_code
1 ChemSpider 12537671
